data_9007648
loop_
_publ_author_name
'Post, J. E.'
'Von Dreele, R. B.'
'Buseck, P. R.'

_publ_section_title
;
 Symmetry and cation displacements in hollandites:
 structure refinements of hollandite, cryptomelane and priderite
 Note: Anisotropic displacement factors from ICSD
;
_journal_name_full 'Acta Crystallographica, Section B'
_journal_page_first 1056
_journal_page_last 1065
_journal_paper_doi 10.1107/S0567740882004968
_journal_volume 38
_journal_year 1982
_chemical_compound_source 'Stuor Njuoskes, Sweden'
_chemical_formula_sum 'Al0.12 Ba0.34 Fe0.64 Mn3.24 O8 Pb0.08'
_chemical_name_mineral Hollandite
_space_group_IT_number 12
_symmetry_space_group_name_Hall '-I 2y'
_symmetry_space_group_name_H-M 'I 1 2/m 1'
_cell_angle_alpha 90
_cell_angle_beta 91.03
_cell_angle_gamma 90
_cell_length_a 10.026
_cell_length_b 2.8782
_cell_length_c 9.729
_cell_formula_units_Z 2
_cell_volume 280.703
_database_code_amcsd 0009759
_exptl_crystal_density_diffrn 4.830
_cod_original_formula_sum 'Ba.34 Pb.08 Mn3.24 Fe.64 Al.12 O8'
_cod_database_code 9007648

loop_
_space_group_symop_operation_xyz
x,y,z
1/2+x,1/2+y,1/2+z
x,-y,z
1/2+x,1/2-y,1/2+z
-x,y,-z
1/2-x,1/2+y,1/2-z
-x,-y,-z
1/2-x,1/2-y,1/2-z

loop_
_atom_site_aniso_label
_atom_site_aniso_U_11
_atom_site_aniso_U_22
_atom_site_aniso_U_33
_atom_site_aniso_U_12
_atom_site_aniso_U_13
_atom_site_aniso_U_23
Ba 0.01370 0.02000 0.01440 0.00000 0.00000 0.00000
Pb 0.03100 0.05900 0.02900 0.00060 0.00000 0.00000
Mn4+1 0.00630 0.00260 0.00740 -0.00010 0.00000 0.00000
Mn3+1 0.00630 0.00260 0.00740 -0.00010 0.00000 0.00000
Fe1 0.00630 0.00260 0.00740 -0.00010 0.00000 0.00000
Al1 0.00630 0.00260 0.00740 -0.00010 0.00000 0.00000
Mn4+2 0.00710 0.00280 0.00640 0.00060 0.00000 0.00000
Mn3+2 0.00710 0.00280 0.00640 0.00060 0.00000 0.00000
Fe2 0.00710 0.00280 0.00640 0.00060 0.00000 0.00000
Al2 0.00710 0.00280 0.00640 0.00060 0.00000 0.00000
O1 0.01000 0.00710 0.00910 0.00000 0.00000 0.00000
O2 0.01280 0.00560 0.00800 0.00060 0.00000 0.00000
O3 0.00920 0.00740 0.00960 -0.00030 0.00000 0.00000
O4 0.00680 0.00530 0.01330 0.00090 0.00000 0.00000

loop_
_atom_site_label
_atom_site_fract_x
_atom_site_fract_y
_atom_site_fract_z
_atom_site_occupancy
_atom_site_U_iso_or_equiv
Ba 0.00000 0.00000 0.00000 0.34000 0.01400
Pb 0.00000 0.20200 0.00000 0.04000 0.03600
Mn4+1 0.85183 0.00000 0.33266 0.75000 0.00490
Mn3+1 0.85183 0.00000 0.33266 0.06000 0.00490
Fe1 0.85183 0.00000 0.33266 0.16000 0.00490
Al1 0.85183 0.00000 0.33266 0.03000 0.00490
Mn4+2 0.33670 0.00000 0.15345 0.75000 0.00500
Mn3+2 0.33670 0.00000 0.15345 0.06000 0.00500
Fe2 0.33670 0.00000 0.15345 0.16000 0.00500
Al2 0.33670 0.00000 0.15345 0.03000 0.00500
O1 0.65830 0.00000 0.30220 1.00000 0.00880
O2 0.65520 0.00000 0.04140 1.00000 0.00840
O3 0.29400 0.00000 0.35020 1.00000 0.00880
O4 0.04150 0.00000 0.32220 1.00000 0.00790

loop_
_cod_related_entry_id
_cod_related_entry_database
_cod_related_entry_code
1 AMCSD 0009759
